data_4063420
loop_
_publ_author_name
'Panichakul, Duanghathai'
'Mathey, Fran\,cois'

_publ_section_title
;
 Serendipitous Discovery of a Phosphirene--Phosphindole Rearrangement
;
_journal_issue 2
_journal_name_full Organometallics
_journal_page_first 348
_journal_page_last 351
_journal_paper_doi 10.1021/om100990r
_journal_volume 30
_journal_year 2011
_chemical_formula_moiety 'C37 H20 B F15 N O6 P W, 0.5(C H Cl3)'
_chemical_formula_sum 'C37.5 H20.5 B Cl1.5 F15 N O6 P W'
_chemical_formula_weight 1144.85
_chemical_name_systematic
; 
 ? 
;
_space_group_IT_number 2
_symmetry_cell_setting triclinic
_symmetry_space_group_name_Hall '-P 1'
_symmetry_space_group_name_H-M 'P -1'
_atom_sites_solution_hydrogens geom
_atom_sites_solution_primary direct
_atom_sites_solution_secondary difmap
_audit_creation_method SHELXL-97
_cell_angle_alpha 77.600(2)
_cell_angle_beta 78.274(2)
_cell_angle_gamma 72.811(2)
_cell_formula_units_Z 2
_cell_length_a 11.2518(5)
_cell_length_b 11.4277(5)
_cell_length_c 16.4537(8)
_cell_measurement_reflns_used 9087
_cell_measurement_temperature 103(2)
_cell_measurement_theta_max 37.46
_cell_measurement_theta_min 2.31
_cell_volume 1951.73(16)
_computing_cell_refinement 'Bruker SAINT'
_computing_data_collection 'Bruker APEX2'
_computing_data_reduction 'Bruker SAINT'
_computing_molecular_graphics 'Bruker SHELXTL'
_computing_publication_material 'Bruker SHELXTL'
_computing_structure_refinement 'SHELXL-97 (Sheldrick, 2008)'
_computing_structure_solution 'SHELXS-97 (Sheldrick, 2008)'
_diffrn_ambient_temperature 103(2)
_diffrn_measured_fraction_theta_full 0.979
_diffrn_measured_fraction_theta_max 0.979
_diffrn_measurement_device_type 'Bruker APEX-II CCD'
_diffrn_measurement_method '\f and \w scans'
_diffrn_radiation_monochromator graphite
_diffrn_radiation_source 'fine-focus sealed tube'
_diffrn_radiation_type MoK\a
_diffrn_radiation_wavelength 0.71073
_diffrn_reflns_av_R_equivalents 0.0412
_diffrn_reflns_av_sigmaI/netI 0.0552
_diffrn_reflns_limit_h_max 17
_diffrn_reflns_limit_h_min -19
_diffrn_reflns_limit_k_max 19
_diffrn_reflns_limit_k_min -19
_diffrn_reflns_limit_l_max 28
_diffrn_reflns_limit_l_min -28
_diffrn_reflns_number 55516
_diffrn_reflns_theta_full 37.69
_diffrn_reflns_theta_max 37.69
_diffrn_reflns_theta_min 1.89
_exptl_absorpt_coefficient_mu 3.224
_exptl_absorpt_correction_T_max 0.8819
_exptl_absorpt_correction_T_min 0.4655
_exptl_absorpt_correction_type multi-scan
_exptl_absorpt_process_details sadabs
_exptl_crystal_colour yellow
_exptl_crystal_density_diffrn 1.948
_exptl_crystal_density_method 'not measured'
_exptl_crystal_description plate
_exptl_crystal_F_000 1110
_exptl_crystal_size_max 0.28
_exptl_crystal_size_mid 0.10
_exptl_crystal_size_min 0.04
_refine_diff_density_max 1.912
_refine_diff_density_min -1.736
_refine_diff_density_rms 0.215
_refine_ls_extinction_method none
_refine_ls_goodness_of_fit_ref 1.063
_refine_ls_hydrogen_treatment constr
_refine_ls_matrix_type full
_refine_ls_number_parameters 599
_refine_ls_number_reflns 20390
_refine_ls_number_restraints 30
_refine_ls_restrained_S_all 1.066
_refine_ls_R_factor_all 0.0488
_refine_ls_R_factor_gt 0.0357
_refine_ls_shift/su_max 0.006
_refine_ls_shift/su_mean 0.000
_refine_ls_structure_factor_coef Fsqd
_refine_ls_weighting_details 'calc w=1/[\s^2^(Fo^2^)+(0.0460P)^2^+0.0000P] where P=(Fo^2^+2Fc^2^)/3'
_refine_ls_weighting_scheme calc
_refine_ls_wR_factor_gt 0.0799
_refine_ls_wR_factor_ref 0.0935
_reflns_number_gt 17126
_reflns_number_total 20390
_reflns_threshold_expression >2sigma(I)
_cod_data_source_file om100990r_si_001.cif
_cod_data_source_block mat57
_cod_depositor_comments
;
The following automatic conversions were performed:

'_symmetry_cell_setting' value 'Triclinic' changed to 'triclinic'
according to the built-in table from CIF Core dictionary named
'cif_core.dic' version 2.4.1 from 2010-06-29.

Automatic conversion script
Id: cif_fix_values 1673 2011-04-08 12:14:43Z adriana 
;
_cod_original_cell_volume 1951.73(15)
_cod_original_sg_symbol_H-M P-1
_cod_original_formula_sum 'C37.50 H20.50 B Cl1.50 F15 N O6 P W'
_cod_database_code 4063420

loop_
_symmetry_equiv_pos_as_xyz
'x, y, z'
'-x, -y, -z'

loop_
_atom_site_label
_atom_site_type_symbol
_atom_site_fract_x
_atom_site_fract_y
_atom_site_fract_z
_atom_site_U_iso_or_equiv
_atom_site_adp_type
_atom_site_occupancy
_atom_site_symmetry_multiplicity
_atom_site_calc_flag
_atom_site_refinement_flags
_atom_site_disorder_assembly
_atom_site_disorder_group
W1 W -0.127095(8) 0.589783(8) 0.715934(5) 0.01303(3) Uani 1 1 d . . .
B21 B 0.1753(2) 0.8080(2) 0.75767(15) 0.0122(4) Uani 1 1 d . . .
C1 C -0.1295(2) 0.5967(2) 0.83996(15) 0.0202(4) Uani 1 1 d . . .
C2 C -0.0529(2) 0.4038(2) 0.72212(15) 0.0187(4) Uani 1 1 d . . .
C3 C -0.2930(2) 0.5442(2) 0.74031(16) 0.0209(4) Uani 1 1 d . . .
C4 C -0.1143(2) 0.6076(2) 0.58851(15) 0.0188(4) Uani 1 1 d . . .
C5 C -0.2348(2) 0.7719(3) 0.70406(17) 0.0218(5) Uani 1 1 d . . .
C6 C 0.1359(2) 0.6821(2) 0.58255(12) 0.0130(3) Uani 1 1 d . . .
C7 C 0.0916(2) 0.7970(2) 0.53325(14) 0.0170(4) Uani 1 1 d . . .
H7 H 0.0332 0.8630 0.5583 0.020 Uiso 1 1 calc R . .
C8 C 0.1339(2) 0.8136(2) 0.44737(15) 0.0209(4) Uani 1 1 d . . .
H8 H 0.1053 0.8921 0.4137 0.025 Uiso 1 1 calc R . .
C9 C 0.2179(2) 0.7163(2) 0.40985(14) 0.0208(4) Uani 1 1 d . . .
H9 H 0.2464 0.7289 0.3510 0.025 Uiso 1 1 calc R . .
C10 C 0.2600(2) 0.6011(2) 0.45828(14) 0.0181(4) Uani 1 1 d . . .
H10 H 0.3168 0.5346 0.4328 0.022 Uiso 1 1 calc R . .
C11 C 0.2181(2) 0.5839(2) 0.54470(13) 0.0148(4) Uani 1 1 d . . .
C12 C 0.2534(2) 0.4609(2) 0.60184(13) 0.0172(4) Uani 1 1 d . . .
H12A H 0.2138 0.4015 0.5893 0.021 Uiso 1 1 calc R . .
H12B H 0.3458 0.4258 0.5930 0.021 Uiso 1 1 calc R . .
C13 C 0.20851(19) 0.4819(2) 0.69127(13) 0.0122(3) Uani 1 1 d . . .
C15 C 0.3422(2) 0.2760(2) 0.74831(14) 0.0157(4) Uani 1 1 d . . .
H15 H 0.3464 0.2327 0.8077 0.019 Uiso 1 1 calc R . .
C16 C 0.2995(2) 0.1922(2) 0.70618(16) 0.0211(4) Uani 1 1 d . . .
H16A H 0.3059 0.2225 0.6455 0.032 Uiso 1 1 calc R . .
H16B H 0.2120 0.1929 0.7295 0.032 Uiso 1 1 calc R . .
H16C H 0.3532 0.1072 0.7165 0.032 Uiso 1 1 calc R . .
C17 C 0.4742(2) 0.2899(2) 0.71359(18) 0.0230(5) Uani 1 1 d . . .
H17A H 0.4808 0.3184 0.6527 0.035 Uiso 1 1 calc R . .
H17B H 0.5356 0.2096 0.7253 0.035 Uiso 1 1 calc R . .
H17C H 0.4912 0.3507 0.7405 0.035 Uiso 1 1 calc R . .
C18 C 0.1993(2) 0.4237(2) 0.84405(13) 0.0142(4) Uani 1 1 d . . .
H18 H 0.1436 0.5103 0.8421 0.017 Uiso 1 1 calc R . .
C19 C 0.1214(2) 0.3346(2) 0.89073(15) 0.0198(4) Uani 1 1 d . . .
H19A H 0.0545 0.3407 0.8589 0.030 Uiso 1 1 calc R . .
H19B H 0.0839 0.3562 0.9465 0.030 Uiso 1 1 calc R . .
H19C H 0.1756 0.2495 0.8969 0.030 Uiso 1 1 calc R . .
C20 C 0.3098(2) 0.4140(2) 0.88802(15) 0.0183(4) Uani 1 1 d . . .
H20A H 0.3646 0.3291 0.8919 0.027 Uiso 1 1 calc R . .
H20B H 0.2781 0.4343 0.9447 0.027 Uiso 1 1 calc R . .
H20C H 0.3577 0.4723 0.8557 0.027 Uiso 1 1 calc R . .
C22 C 0.2544(2) 0.8468(2) 0.66575(13) 0.0139(4) Uani 1 1 d . . .
C23 C 0.2344(2) 0.9636(2) 0.61679(14) 0.0162(4) Uani 1 1 d . . .
C24 C 0.3039(2) 0.9914(2) 0.53843(15) 0.0209(4) Uani 1 1 d . . .
C25 C 0.3978(2) 0.8979(2) 0.50539(15) 0.0224(5) Uani 1 1 d . . .
C26 C 0.4212(2) 0.7792(2) 0.55131(15) 0.0193(4) Uani 1 1 d . . .
C27 C 0.3507(2) 0.7567(2) 0.62890(14) 0.0152(4) Uani 1 1 d . . .
C28 C 0.0607(2) 0.92383(19) 0.79066(13) 0.0130(3) Uani 1 1 d . . .
C29 C 0.0628(2) 0.9894(2) 0.85237(14) 0.0152(4) Uani 1 1 d . . .
C30 C -0.0418(2) 1.0740(2) 0.88661(15) 0.0178(4) Uani 1 1 d . . .
C31 C -0.1545(2) 1.1003(2) 0.85686(16) 0.0195(4) Uani 1 1 d . . .
C32 C -0.1597(2) 1.0433(2) 0.79234(16) 0.0181(4) Uani 1 1 d . . .
C33 C -0.0534(2) 0.9587(2) 0.76059(14) 0.0144(4) Uani 1 1 d . . .
C34 C 0.2635(2) 0.7480(2) 0.83253(13) 0.0135(3) Uani 1 1 d . . .
C35 C 0.3883(2) 0.7475(2) 0.82908(15) 0.0176(4) Uani 1 1 d . . .
C36 C 0.4532(2) 0.7034(3) 0.89717(17) 0.0227(5) Uani 1 1 d . . .
C37 C 0.3932(2) 0.6594(2) 0.97411(15) 0.0196(4) Uani 1 1 d . . .
C38 C 0.2688(2) 0.6598(2) 0.98215(14) 0.0178(4) Uani 1 1 d . . .
C39 C 0.2078(2) 0.7022(2) 0.91234(13) 0.0140(4) Uani 1 1 d . . .
C40 C 0.4687(7) 0.9812(10) 0.0078(6) 0.087(4) Uani 0.50 1 d PDU A -1
H40 H 0.4504 0.8984 0.0279 0.104 Uiso 0.50 1 calc PR A -1
Cl1 Cl 0.5925(2) 0.9859(2) 0.05608(18) 0.0598(6) Uani 0.50 1 d PDU A -1
Cl2 Cl 0.3338(3) 1.0949(3) 0.0296(3) 0.1009(12) Uani 0.50 1 d PDU A -1
Cl3 Cl 0.5047(4) 1.0031(3) -0.1007(2) 0.0998(12) Uani 0.50 1 d PDU A -1
F1 F 0.14220(14) 1.06046(13) 0.64232(9) 0.0201(3) Uani 1 1 d . . .
F2 F 0.28034(18) 1.10675(15) 0.49524(11) 0.0326(4) Uani 1 1 d . . .
F3 F 0.46581(17) 0.92147(17) 0.42988(11) 0.0337(4) Uani 1 1 d . . .
F4 F 0.51350(15) 0.68719(15) 0.51995(10) 0.0271(3) Uani 1 1 d . . .
F5 F 0.37788(13) 0.63851(13) 0.67056(9) 0.0186(3) Uani 1 1 d . . .
F6 F 0.16976(14) 0.97420(14) 0.88355(10) 0.0216(3) Uani 1 1 d . . .
F7 F -0.03323(16) 1.13011(14) 0.94816(10) 0.0237(3) Uani 1 1 d . . .
F8 F -0.25673(15) 1.18188(15) 0.88795(12) 0.0295(4) Uani 1 1 d . . .
F9 F -0.26712(14) 1.07224(15) 0.75946(11) 0.0267(3) Uani 1 1 d . . .
F10 F -0.06371(13) 0.91185(13) 0.69418(9) 0.0181(3) Uani 1 1 d . . .
F11 F 0.45330(14) 0.79505(17) 0.75787(10) 0.0261(3) Uani 1 1 d . . .
F12 F 0.57449(15) 0.7037(2) 0.88929(12) 0.0347(4) Uani 1 1 d . . .
F13 F 0.45486(16) 0.61623(17) 1.04062(11) 0.0303(4) Uani 1 1 d . . .
F14 F 0.20978(16) 0.61641(15) 1.05667(9) 0.0241(3) Uani 1 1 d . . .
F15 F 0.08680(13) 0.69806(14) 0.92470(9) 0.0181(3) Uani 1 1 d . . .
N1 N 0.24702(17) 0.40106(17) 0.75487(11) 0.0128(3) Uani 1 1 d . . .
O1 O -0.1291(2) 0.6082(2) 0.90712(12) 0.0302(4) Uani 1 1 d . . .
O2 O -0.0202(2) 0.29858(18) 0.72325(14) 0.0293(4) Uani 1 1 d . . .
O3 O -0.38406(19) 0.5136(2) 0.75567(15) 0.0319(5) Uani 1 1 d . . .
O4 O -0.1048(2) 0.6225(2) 0.51692(12) 0.0278(4) Uani 1 1 d . . .
O5 O -0.30348(19) 0.86756(19) 0.69697(16) 0.0317(5) Uani 1 1 d . . .
O6 O 0.11191(14) 0.70814(14) 0.75220(9) 0.0126(3) Uani 1 1 d . . .
P1 P 0.08196(5) 0.63405(5) 0.69305(3) 0.01104(9) Uani 1 1 d . . .

loop_
_atom_site_aniso_label
_atom_site_aniso_U_11
_atom_site_aniso_U_22
_atom_site_aniso_U_33
_atom_site_aniso_U_23
_atom_site_aniso_U_13
_atom_site_aniso_U_12
W1 0.01078(4) 0.01683(4) 0.01185(4) -0.00374(3) -0.00115(2) -0.00359(3)
B21 0.0109(9) 0.0136(9) 0.0124(9) -0.0027(7) -0.0011(7) -0.0038(7)
C1 0.0165(9) 0.0279(12) 0.0178(10) -0.0045(9) 0.0014(8) -0.0104(9)
C2 0.0168(9) 0.0224(10) 0.0184(10) -0.0014(8) -0.0061(8) -0.0066(8)
C3 0.0171(10) 0.0241(11) 0.0225(11) -0.0082(9) -0.0011(8) -0.0048(9)
C4 0.0186(10) 0.0202(10) 0.0196(10) -0.0051(8) -0.0065(8) -0.0041(8)
C5 0.0190(10) 0.0247(11) 0.0241(11) -0.0079(9) -0.0017(9) -0.0078(9)
C6 0.0132(8) 0.0163(9) 0.0091(7) -0.0018(6) -0.0010(6) -0.0039(7)
C7 0.0182(9) 0.0189(9) 0.0116(8) -0.0021(7) -0.0013(7) -0.0022(8)
C8 0.0246(11) 0.0230(11) 0.0127(9) 0.0007(8) -0.0031(8) -0.0049(9)
C9 0.0228(11) 0.0282(12) 0.0105(8) -0.0016(8) 0.0004(8) -0.0087(9)
C10 0.0194(10) 0.0222(10) 0.0111(8) -0.0043(7) 0.0007(7) -0.0039(8)
C11 0.0155(9) 0.0184(9) 0.0100(8) -0.0034(7) -0.0005(7) -0.0041(7)
C12 0.0218(10) 0.0158(9) 0.0109(8) -0.0039(7) -0.0009(7) 0.0000(8)
C13 0.0119(8) 0.0149(8) 0.0103(8) -0.0033(6) -0.0005(6) -0.0039(7)
C15 0.0147(9) 0.0138(8) 0.0158(9) -0.0026(7) -0.0018(7) 0.0003(7)
C16 0.0246(11) 0.0168(10) 0.0222(11) -0.0073(8) -0.0024(9) -0.0035(9)
C17 0.0137(9) 0.0240(11) 0.0272(12) -0.0039(9) -0.0015(8) 0.0000(8)
C18 0.0152(9) 0.0176(9) 0.0089(7) -0.0029(7) -0.0018(6) -0.0026(7)
C19 0.0201(10) 0.0233(11) 0.0148(9) -0.0008(8) -0.0005(8) -0.0072(9)
C20 0.0220(10) 0.0173(9) 0.0158(9) -0.0028(8) -0.0066(8) -0.0028(8)
C22 0.0131(8) 0.0152(9) 0.0132(8) -0.0044(7) 0.0004(7) -0.0035(7)
C23 0.0165(9) 0.0172(9) 0.0144(9) -0.0044(7) 0.0016(7) -0.0050(8)
C24 0.0241(11) 0.0197(10) 0.0167(10) -0.0019(8) 0.0032(8) -0.0073(9)
C25 0.0226(11) 0.0263(12) 0.0152(9) -0.0039(8) 0.0058(8) -0.0073(9)
C26 0.0153(9) 0.0221(10) 0.0178(10) -0.0067(8) 0.0028(8) -0.0018(8)
C27 0.0140(8) 0.0162(9) 0.0150(9) -0.0049(7) 0.0006(7) -0.0034(7)
C28 0.0129(8) 0.0139(8) 0.0106(8) -0.0020(6) 0.0006(6) -0.0025(7)
C29 0.0150(9) 0.0152(9) 0.0150(9) -0.0042(7) -0.0013(7) -0.0027(7)
C30 0.0218(10) 0.0142(9) 0.0162(9) -0.0052(7) 0.0013(8) -0.0040(8)
C31 0.0165(9) 0.0157(9) 0.0223(10) -0.0063(8) 0.0039(8) -0.0005(8)
C32 0.0131(9) 0.0173(9) 0.0211(10) -0.0042(8) -0.0020(8) 0.0003(7)
C33 0.0139(8) 0.0142(8) 0.0134(8) -0.0038(7) -0.0006(7) -0.0010(7)
C34 0.0122(8) 0.0150(8) 0.0134(8) -0.0046(7) -0.0020(6) -0.0021(7)
C35 0.0128(9) 0.0250(11) 0.0158(9) -0.0084(8) 0.0001(7) -0.0042(8)
C36 0.0120(9) 0.0328(13) 0.0255(11) -0.0138(10) -0.0060(8) -0.0008(9)
C37 0.0182(10) 0.0218(10) 0.0189(10) -0.0086(8) -0.0096(8) 0.0031(8)
C38 0.0231(10) 0.0162(9) 0.0133(9) -0.0035(7) -0.0046(8) -0.0020(8)
C39 0.0139(8) 0.0155(9) 0.0133(8) -0.0037(7) -0.0028(7) -0.0035(7)
C40 0.060(6) 0.097(9) 0.102(9) 0.048(7) -0.036(6) -0.047(6)
Cl1 0.0613(13) 0.0394(10) 0.0826(17) 0.0116(10) -0.0412(13) -0.0139(10)
Cl2 0.093(2) 0.079(2) 0.115(3) 0.0289(19) -0.019(2) -0.0283(18)
Cl3 0.135(3) 0.073(2) 0.088(2) 0.0142(17) -0.029(2) -0.034(2)
F1 0.0233(7) 0.0138(6) 0.0186(6) -0.0033(5) 0.0036(5) -0.0020(5)
F2 0.0425(10) 0.0213(7) 0.0244(8) 0.0047(6) 0.0076(7) -0.0081(7)
F3 0.0356(9) 0.0351(9) 0.0209(8) -0.0029(7) 0.0160(7) -0.0100(8)
F4 0.0236(7) 0.0279(8) 0.0220(7) -0.0102(6) 0.0091(6) 0.0008(6)
F5 0.0180(6) 0.0153(6) 0.0188(6) -0.0027(5) -0.0005(5) -0.0003(5)
F6 0.0204(7) 0.0213(7) 0.0254(7) -0.0111(6) -0.0066(6) -0.0021(6)
F7 0.0291(8) 0.0211(7) 0.0218(7) -0.0123(6) -0.0011(6) -0.0034(6)
F8 0.0191(7) 0.0255(8) 0.0408(10) -0.0189(7) 0.0044(7) 0.0025(6)
F9 0.0154(6) 0.0247(7) 0.0394(9) -0.0119(7) -0.0083(6) 0.0033(6)
F10 0.0173(6) 0.0205(6) 0.0166(6) -0.0055(5) -0.0063(5) -0.0010(5)
F11 0.0153(6) 0.0458(10) 0.0206(7) -0.0094(7) 0.0028(5) -0.0141(7)
F12 0.0119(6) 0.0624(13) 0.0342(9) -0.0214(9) -0.0050(6) -0.0058(7)
F13 0.0287(8) 0.0358(9) 0.0253(8) -0.0106(7) -0.0171(7) 0.0058(7)
F14 0.0354(8) 0.0234(7) 0.0138(6) 0.0011(5) -0.0059(6) -0.0098(7)
F15 0.0161(6) 0.0261(7) 0.0136(6) -0.0028(5) -0.0008(5) -0.0091(5)
N1 0.0120(7) 0.0143(7) 0.0116(7) -0.0035(6) -0.0012(6) -0.0022(6)
O1 0.0328(10) 0.0469(13) 0.0169(8) -0.0094(8) 0.0019(7) -0.0206(10)
O2 0.0311(10) 0.0205(9) 0.0375(11) -0.0026(8) -0.0112(9) -0.0062(8)
O3 0.0184(8) 0.0388(12) 0.0432(13) -0.0111(10) -0.0020(8) -0.0133(8)
O4 0.0355(11) 0.0342(10) 0.0166(8) -0.0037(7) -0.0072(7) -0.0117(9)
O5 0.0201(9) 0.0239(9) 0.0508(14) -0.0111(9) -0.0071(9) -0.0007(8)
O6 0.0136(6) 0.0145(6) 0.0107(6) -0.0030(5) -0.0019(5) -0.0047(5)
P1 0.0110(2) 0.0130(2) 0.0083(2) -0.00210(16) -0.00072(16) -0.00219(17)

loop_
_atom_type_symbol
_atom_type_description
_atom_type_scat_dispersion_real
_atom_type_scat_dispersion_imag
_atom_type_scat_source
C C 0.0033 0.0016 'International Tables Vol C Tables 4.2.6.8 and 6.1.1.4'
H H 0.0000 0.0000 'International Tables Vol C Tables 4.2.6.8 and 6.1.1.4'
N N 0.0061 0.0033 'International Tables Vol C Tables 4.2.6.8 and 6.1.1.4'
O O 0.0106 0.0060 'International Tables Vol C Tables 4.2.6.8 and 6.1.1.4'
P P 0.1023 0.0942 'International Tables Vol C Tables 4.2.6.8 and 6.1.1.4'
W W -0.8490 6.8722 'International Tables Vol C Tables 4.2.6.8 and 6.1.1.4'
Cl Cl 0.1484 0.1585 'International Tables Vol C Tables 4.2.6.8 and 6.1.1.4'
F F 0.0171 0.0103 'International Tables Vol C Tables 4.2.6.8 and 6.1.1.4'
B B 0.0013 0.0007 'International Tables Vol C Tables 4.2.6.8 and 6.1.1.4'

loop_
_geom_angle_atom_site_label_1
_geom_angle_atom_site_label_2
_geom_angle_atom_site_label_3
_geom_angle
_geom_angle_site_symmetry_1
_geom_angle_site_symmetry_3
_geom_angle_publ_flag
C3 W1 C2 83.44(10) . . ?
C3 W1 C4 94.05(10) . . ?
C2 W1 C4 89.40(10) . . ?
C3 W1 C1 92.90(10) . . ?
C2 W1 C1 97.32(10) . . ?
C4 W1 C1 170.84(10) . . ?
C3 W1 C5 85.69(10) . . ?
C2 W1 C5 168.18(10) . . ?
C4 W1 C5 86.75(10) . . ?
C1 W1 C5 87.83(11) . . ?
C3 W1 P1 176.26(8) . . ?
C2 W1 P1 93.81(7) . . ?
C4 W1 P1 88.45(7) . . ?
C1 W1 P1 84.91(7) . . ?
C5 W1 P1 97.25(7) . . ?
O6 B21 C22 109.32(17) . . ?
O6 B21 C34 106.34(17) . . ?
C22 B21 C34 113.58(17) . . ?
O6 B21 C28 105.93(16) . . ?
C22 B21 C28 113.73(17) . . ?
C34 B21 C28 107.42(17) . . ?
O1 C1 W1 175.4(2) . . ?
O2 C2 W1 174.1(2) . . ?
O3 C3 W1 177.1(2) . . ?
O4 C4 W1 176.6(2) . . ?
O5 C5 W1 173.2(2) . . ?
C7 C6 C11 119.92(19) . . ?
C7 C6 P1 126.95(16) . . ?
C11 C6 P1 112.54(15) . . ?
C8 C7 C6 119.3(2) . . ?
C8 C7 H7 120.3 . . ?
C6 C7 H7 120.3 . . ?
C7 C8 C9 120.7(2) . . ?
C7 C8 H8 119.7 . . ?
C9 C8 H8 119.7 . . ?
C10 C9 C8 120.2(2) . . ?
C10 C9 H9 119.9 . . ?
C8 C9 H9 119.9 . . ?
C9 C10 C11 119.4(2) . . ?
C9 C10 H10 120.3 . . ?
C11 C10 H10 120.3 . . ?
C10 C11 C6 120.4(2) . . ?
C10 C11 C12 123.3(2) . . ?
C6 C11 C12 116.21(18) . . ?
C13 C12 C11 108.29(18) . . ?
C13 C12 H12A 110.0 . . ?
C11 C12 H12A 110.0 . . ?
C13 C12 H12B 110.0 . . ?
C11 C12 H12B 110.0 . . ?
H12A C12 H12B 108.4 . . ?
N1 C13 C12 122.82(19) . . ?
N1 C13 P1 127.68(16) . . ?
C12 C13 P1 109.31(15) . . ?
C17 C15 N1 111.90(19) . . ?
C17 C15 C16 114.8(2) . . ?
N1 C15 C16 113.46(19) . . ?
C17 C15 H15 105.2 . . ?
N1 C15 H15 105.2 . . ?
C16 C15 H15 105.2 . . ?
C15 C16 H16A 109.5 . . ?
C15 C16 H16B 109.5 . . ?
H16A C16 H16B 109.5 . . ?
C15 C16 H16C 109.5 . . ?
H16A C16 H16C 109.5 . . ?
H16B C16 H16C 109.5 . . ?
C15 C17 H17A 109.5 . . ?
C15 C17 H17B 109.5 . . ?
H17A C17 H17B 109.5 . . ?
C15 C17 H17C 109.5 . . ?
H17A C17 H17C 109.5 . . ?
H17B C17 H17C 109.5 . . ?
N1 C18 C19 110.56(18) . . ?
N1 C18 C20 109.66(17) . . ?
C19 C18 C20 112.21(19) . . ?
N1 C18 H18 108.1 . . ?
C19 C18 H18 108.1 . . ?
C20 C18 H18 108.1 . . ?
C18 C19 H19A 109.5 . . ?
C18 C19 H19B 109.5 . . ?
H19A C19 H19B 109.5 . . ?
C18 C19 H19C 109.5 . . ?
H19A C19 H19C 109.5 . . ?
H19B C19 H19C 109.5 . . ?
C18 C20 H20A 109.5 . . ?
C18 C20 H20B 109.5 . . ?
H20A C20 H20B 109.5 . . ?
C18 C20 H20C 109.5 . . ?
H20A C20 H20C 109.5 . . ?
H20B C20 H20C 109.5 . . ?
C23 C22 C27 113.81(19) . . ?
C23 C22 B21 126.46(19) . . ?
C27 C22 B21 119.72(19) . . ?
F1 C23 C22 121.25(19) . . ?
F1 C23 C24 114.6(2) . . ?
C22 C23 C24 124.2(2) . . ?
F2 C24 C25 120.0(2) . . ?
F2 C24 C23 120.8(2) . . ?
C25 C24 C23 119.1(2) . . ?
F3 C25 C24 120.6(2) . . ?
F3 C25 C26 120.2(2) . . ?
C24 C25 C26 119.1(2) . . ?
F4 C26 C27 120.9(2) . . ?
F4 C26 C25 119.7(2) . . ?
C27 C26 C25 119.5(2) . . ?
F5 C27 C26 116.59(19) . . ?
F5 C27 C22 119.14(19) . . ?
C26 C27 C22 124.3(2) . . ?
C33 C28 C29 113.67(19) . . ?
C33 C28 B21 120.27(19) . . ?
C29 C28 B21 125.94(19) . . ?
F6 C29 C30 114.9(2) . . ?
F6 C29 C28 121.30(19) . . ?
C30 C29 C28 123.8(2) . . ?
F7 C30 C31 120.2(2) . . ?
F7 C30 C29 120.2(2) . . ?
C31 C30 C29 119.7(2) . . ?
F8 C31 C30 121.2(2) . . ?
F8 C31 C32 119.9(2) . . ?
C30 C31 C32 118.8(2) . . ?
F9 C32 C31 119.8(2) . . ?
F9 C32 C33 120.6(2) . . ?
C31 C32 C33 119.6(2) . . ?
F10 C33 C32 116.2(2) . . ?
F10 C33 C28 119.54(18) . . ?
C32 C33 C28 124.2(2) . . ?
C35 C34 C39 113.7(2) . . ?
C35 C34 B21 127.34(19) . . ?
C39 C34 B21 118.65(18) . . ?
F11 C35 C36 115.2(2) . . ?
F11 C35 C34 121.0(2) . . ?
C36 C35 C34 123.7(2) . . ?
F12 C36 C37 119.4(2) . . ?
F12 C36 C35 120.8(2) . . ?
C37 C36 C35 119.9(2) . . ?
F13 C37 C36 120.5(2) . . ?
F13 C37 C38 120.2(2) . . ?
C36 C37 C38 119.3(2) . . ?
F14 C38 C37 119.7(2) . . ?
F14 C38 C39 121.0(2) . . ?
C37 C38 C39 119.3(2) . . ?
F15 C39 C38 115.94(19) . . ?
F15 C39 C34 119.90(19) . . ?
C38 C39 C34 124.2(2) . . ?
Cl2 C40 Cl3 105.4(5) . . ?
Cl2 C40 Cl1 112.8(6) . . ?
Cl3 C40 Cl1 112.3(4) . . ?
Cl2 C40 H40 108.7 . . ?
Cl3 C40 H40 108.7 . . ?
Cl1 C40 H40 108.7 . . ?
C13 N1 C18 121.78(18) . . ?
C13 N1 C15 124.54(18) . . ?
C18 N1 C15 113.67(17) . . ?
B21 O6 P1 145.88(14) . . ?
O6 P1 C6 113.19(9) . . ?
O6 P1 C13 108.26(9) . . ?
C6 P1 C13 89.53(9) . . ?
O6 P1 W1 120.50(6) . . ?
C6 P1 W1 112.16(7) . . ?
C13 P1 W1 108.54(7) . . ?

loop_
_geom_bond_atom_site_label_1
_geom_bond_atom_site_label_2
_geom_bond_distance
_geom_bond_site_symmetry_2
_geom_bond_publ_flag
W1 C3 2.024(3) . ?
W1 C2 2.029(3) . ?
W1 C4 2.042(2) . ?
W1 C1 2.054(3) . ?
W1 C5 2.066(3) . ?
W1 P1 2.4885(6) . ?
B21 O6 1.540(3) . ?
B21 C22 1.635(3) . ?
B21 C34 1.645(3) . ?
B21 C28 1.650(3) . ?
C1 O1 1.141(3) . ?
C2 O2 1.146(3) . ?
C3 O3 1.142(3) . ?
C4 O4 1.141(3) . ?
C5 O5 1.136(3) . ?
C6 C7 1.397(3) . ?
C6 C11 1.398(3) . ?
C6 P1 1.815(2) . ?
C7 C8 1.387(3) . ?
C7 H7 0.9500 . ?
C8 C9 1.396(4) . ?
C8 H8 0.9500 . ?
C9 C10 1.388(3) . ?
C9 H9 0.9500 . ?
C10 C11 1.395(3) . ?
C10 H10 0.9500 . ?
C11 C12 1.507(3) . ?
C12 C13 1.502(3) . ?
C12 H12A 0.9900 . ?
C12 H12B 0.9900 . ?
C13 N1 1.292(3) . ?
C13 P1 1.895(2) . ?
C15 C17 1.520(3) . ?
C15 N1 1.522(3) . ?
C15 C16 1.524(3) . ?
C15 H15 1.0000 . ?
C16 H16A 0.9800 . ?
C16 H16B 0.9800 . ?
C16 H16C 0.9800 . ?
C17 H17A 0.9800 . ?
C17 H17B 0.9800 . ?
C17 H17C 0.9800 . ?
C18 N1 1.507(3) . ?
C18 C19 1.521(3) . ?
C18 C20 1.527(3) . ?
C18 H18 1.0000 . ?
C19 H19A 0.9800 . ?
C19 H19B 0.9800 . ?
C19 H19C 0.9800 . ?
C20 H20A 0.9800 . ?
C20 H20B 0.9800 . ?
C20 H20C 0.9800 . ?
C22 C23 1.384(3) . ?
C22 C27 1.394(3) . ?
C23 F1 1.350(3) . ?
C23 C24 1.391(3) . ?
C24 F2 1.334(3) . ?
C24 C25 1.380(4) . ?
C25 F3 1.339(3) . ?
C25 C26 1.382(4) . ?
C26 F4 1.349(3) . ?
C26 C27 1.376(3) . ?
C27 F5 1.353(3) . ?
C28 C33 1.387(3) . ?
C28 C29 1.393(3) . ?
C29 F6 1.353(3) . ?
C29 C30 1.389(3) . ?
C30 F7 1.342(3) . ?
C30 C31 1.379(4) . ?
C31 F8 1.336(3) . ?
C31 C32 1.379(4) . ?
C32 F9 1.347(3) . ?
C32 C33 1.385(3) . ?
C33 F10 1.354(3) . ?
C34 C35 1.392(3) . ?
C34 C39 1.399(3) . ?
C35 F11 1.348(3) . ?
C35 C36 1.384(4) . ?
C36 F12 1.346(3) . ?
C36 C37 1.375(4) . ?
C37 F13 1.340(3) . ?
C37 C38 1.378(4) . ?
C38 F14 1.339(3) . ?
C38 C39 1.382(3) . ?
C39 F15 1.348(3) . ?
C40 Cl2 1.712(10) . ?
C40 Cl3 1.729(9) . ?
C40 Cl1 1.756(8) . ?
C40 H40 1.0000 . ?
O6 P1 1.5599(16) . ?
